data_2011663
loop_
_publ_author_name
'Bombicz, Petra'
'Dittrich, Birger'
'Strumpel, Marianna'
'Nabein, Hans-Peter'
'Luger, Peter'

_publ_section_title
;
 Racemic dipeptide glycyl-<small>DL</small>-leucine at 120K
;
_journal_issue 12
_journal_name_full 'Acta Crystallographica Section C'
_journal_page_first 1447
_journal_page_last 1449
_journal_paper_doi 10.1107/S0108270100011616
_journal_volume 56
_journal_year 2000
_chemical_formula_moiety 'C8 H16 N2 O3'
_chemical_formula_sum 'C8 H16 N2 O3'
_chemical_formula_weight 188.23
_chemical_name_common glycyl-dl-leucine
_chemical_name_systematic
;
dl-2-(2-amino-acetylamino)-4-metyhl-pentanoic acid
;
_space_group_IT_number 15
_symmetry_cell_setting monoclinic
_symmetry_space_group_name_Hall '-C 2yc'
_symmetry_space_group_name_H-M 'C 1 2/c 1'
_audit_creation_method SHELXL-97
_cell_angle_alpha 90.00
_cell_angle_beta 95.45(3)
_cell_angle_gamma 90.00
_cell_formula_units_Z 8
_cell_length_a 29.038(6)
_cell_length_b 7.2330(10)
_cell_length_c 9.629(2)
_cell_measurement_reflns_used 9661
_cell_measurement_temperature 120(2)
_cell_measurement_theta_max 30.83
_cell_measurement_theta_min 1.41
_cell_volume 2013.3(7)
_computing_cell_refinement SMART
_computing_data_collection 'SMART (Siemens, 1996)'
_computing_data_reduction SAINT
_computing_molecular_graphics
;
ORTEPIII (Burnett & Johnson, 1996), PLATON (Spek, 1990),
SCHAKAL (Keller, 1997)
;
_computing_structure_refinement 'SHELXL97 (Sheldrick, 1997)'
_computing_structure_solution 'SHELXS97 (Sheldrick, 1997)'
_diffrn_ambient_temperature 120(2)
_diffrn_measured_fraction_theta_full .981
_diffrn_measured_fraction_theta_max .981
_diffrn_measurement_device_type 'Bruker AXS SMART CCD diffractometer'
_diffrn_measurement_method '\w and \f'
_diffrn_radiation_monochromator graphite
_diffrn_radiation_source 'fine-focus sealed tube'
_diffrn_radiation_type MoK\a
_diffrn_radiation_wavelength .71073
_diffrn_reflns_av_R_equivalents .0237
_diffrn_reflns_av_sigmaI/netI .0162
_diffrn_reflns_limit_h_max 41
_diffrn_reflns_limit_h_min -40
_diffrn_reflns_limit_k_max 10
_diffrn_reflns_limit_k_min -10
_diffrn_reflns_limit_l_max 13
_diffrn_reflns_limit_l_min -13
_diffrn_reflns_number 13963
_diffrn_reflns_theta_full 30.83
_diffrn_reflns_theta_max 30.83
_diffrn_reflns_theta_min 1.41
_diffrn_standards_decay_% none
_diffrn_standards_number no
_exptl_absorpt_coefficient_mu .095
_exptl_absorpt_correction_T_max .9721
_exptl_absorpt_correction_T_min .9263
_exptl_absorpt_correction_type empirical
_exptl_absorpt_process_details 'SADABS (Blessing, 1995; Sheldrick, 1996)'
_exptl_crystal_colour colourless
_exptl_crystal_density_diffrn 1.242
_exptl_crystal_density_method 'not measured'
_exptl_crystal_description column
_exptl_crystal_F_000 816
_exptl_crystal_size_max .82
_exptl_crystal_size_mid .32
_exptl_crystal_size_min .30
_refine_diff_density_max .473
_refine_diff_density_min -.260
_refine_ls_extinction_coef .0043(8)
_refine_ls_extinction_method 'SHELXL97 (Sheldrick, 1997)'
_refine_ls_goodness_of_fit_ref 1.073
_refine_ls_hydrogen_treatment mixed
_refine_ls_matrix_type full
_refine_ls_number_parameters 172
_refine_ls_number_reflns 3108
_refine_ls_number_restraints 0
_refine_ls_restrained_S_all 1.073
_refine_ls_R_factor_all .0447
_refine_ls_R_factor_gt .0409
_refine_ls_shift/su_max .001
_refine_ls_shift/su_mean .000
_refine_ls_structure_factor_coef Fsqd
_refine_ls_weighting_details 'calc w = 1/[\s^2^(Fo^2^)+(0.0697P)^2^+0.7749P] where P=(Fo^2^+2Fc^2^)/3'
_refine_ls_weighting_scheme calc
_refine_ls_wR_factor_ref .1148
_reflns_number_gt 2782
_reflns_number_total 3108
_reflns_threshold_expression 'I > 2 \s (I)'
_cod_data_source_file sk1407.cif
_cod_data_source_block I
_cod_original_sg_symbol_H-M 'C 2/c'
_cod_database_code 2011663
_cod_database_fobs_code 2011663

loop_
_symmetry_equiv_pos_as_xyz
'x, y, z'
'-x, y, -z+1/2'
'x+1/2, y+1/2, z'
'-x+1/2, y+1/2, -z+1/2'
'-x, -y, -z'
'x, -y, z-1/2'
'-x+1/2, -y+1/2, -z'
'x+1/2, -y+1/2, z-1/2'

loop_
_atom_site_label
_atom_site_fract_x
_atom_site_fract_y
_atom_site_fract_z
_atom_site_U_iso_or_equiv
_atom_site_adp_type
_atom_site_calc_flag
_atom_site_refinement_flags
_atom_site_occupancy
_atom_site_disorder_assembly
_atom_site_disorder_group
_atom_site_type_symbol
O1 .81131(2) .78160(9) .75669(6) .01954(15) Uani d . 1 . . O
O2 .83434(2) .29341(9) .73969(6) .02348(16) Uani d . 1 . . O
O3 .78940(2) .40562(8) .89423(6) .01934(15) Uani d . 1 . . O
N1 .75988(2) 1.03912(10) .87725(7) .01717(15) Uani d . 1 . . N
H1A .7345(5) 1.042(2) .9217(16) .033(2) Uiso d . 1 . . H
H1B .7537(5) .985(2) .7965(16) .033(2) Uiso d . 1 . . H
H1C .7670(5) 1.152(2) .8596(14) .033(2) Uiso d . 1 . . H
N2 .85126(2) .69033(10) .95998(7) .01762(15) Uani d . 1 . . N
H2 .8522(4) .6970(18) 1.0480(14) .023(3) Uiso d . 1 . . H
C1 .79826(3) .94821(12) .96517(9) .02118(18) Uani d . 1 . . C
H1D .7862(5) .893(2) 1.0459(15) .0331(18) Uiso d . 1 . . H
H1E .8208(5) 1.038(2) .9994(15) .0331(18) Uiso d . 1 . . H
C2 .82104(3) .79867(10) .88302(8) .01597(16) Uani d . 1 . . C
C3 .86819(3) .51863(11) .90167(8) .01707(16) Uani d . 1 . . C
H3 .8885(5) .546(2) .8296(14) .028(2) Uiso d . 1 . . H
C4 .89521(3) .40951(13) 1.02003(9) .02230(18) Uani d . 1 . . C
H4A .9189(5) .495(2) 1.0641(15) .0331(18) Uiso d . 1 . . H
H4B .8728(5) .379(2) 1.0903(15) .0331(18) Uiso d . 1 . . H
C5 .82755(3) .39834(11) .83844(8) .01661(16) Uani d . 1 . . C
C6 .95832(5) .2663(2) .88833(16) .0465(3) Uani d . 1 . . C
H6A .9823(7) .335(3) .941(2) .062(2) Uiso d . 1 . . H
H6B .9492(7) .342(3) .805(2) .062(2) Uiso d . 1 . . H
H6C .9734(7) .152(3) .863(2) .062(2) Uiso d . 1 . . H
C7 .91846(4) .22970(15) .97724(11) .0293(2) Uani d . 1 . . C
H7 .8945(5) .158(2) .9193(14) .028(2) Uiso d . 1 . . H
C8 .93426(6) .1156(2) 1.10710(16) .0504(4) Uani d . 1 . . C
H8A .9062(7) .085(3) 1.164(2) .062(2) Uiso d . 1 . . H
H8B .9575(7) .192(3) 1.152(2) .062(2) Uiso d . 1 . . H
H8C .9496(7) -.004(3) 1.079(2) .062(2) Uiso d . 1 . . H

loop_
_atom_site_aniso_label
_atom_site_aniso_U_11
_atom_site_aniso_U_22
_atom_site_aniso_U_33
_atom_site_aniso_U_12
_atom_site_aniso_U_13
_atom_site_aniso_U_23
O1 .0244(3) .0189(3) .0152(3) .0012(2) .0010(2) -.00066(19)
O2 .0318(4) .0214(3) .0176(3) -.0009(2) .0040(2) -.0043(2)
O3 .0198(3) .0186(3) .0199(3) -.0005(2) .0033(2) .0007(2)
N1 .0203(3) .0136(3) .0174(3) .0013(2) .0011(2) .0002(2)
N2 .0208(3) .0169(3) .0149(3) .0022(2) -.0002(2) -.0018(2)
C1 .0276(4) .0191(4) .0164(3) .0073(3) -.0005(3) -.0010(3)
C2 .0178(3) .0134(3) .0169(3) -.0012(2) .0024(3) .0004(2)
C3 .0174(3) .0180(3) .0160(3) .0019(3) .0023(3) -.0014(3)
C4 .0222(4) .0252(4) .0189(4) .0070(3) -.0012(3) -.0007(3)
C5 .0204(4) .0146(3) .0145(3) .0010(3) .0000(3) .0017(2)
C6 .0356(6) .0548(8) .0509(7) .0189(6) .0140(5) -.0048(6)
C7 .0275(5) .0294(5) .0301(5) .0132(4) -.0018(3) -.0021(4)
C8 .0550(8) .0469(7) .0477(7) .0283(6) -.0037(6) .0102(6)

loop_
_atom_type_symbol
_atom_type_description
_atom_type_scat_dispersion_real
_atom_type_scat_dispersion_imag
_atom_type_scat_source
C C .0033 .0016 'International Tables Vol C Tables 4.2.6.8 and 6.1.1.4'
H H .0000 .0000 'International Tables Vol C Tables 4.2.6.8 and 6.1.1.4'
N N .0061 .0033 'International Tables Vol C Tables 4.2.6.8 and 6.1.1.4'
O O .0106 .0060 'International Tables Vol C Tables 4.2.6.8 and 6.1.1.4'

loop_
_geom_angle_atom_site_label_1
_geom_angle_atom_site_label_2
_geom_angle_atom_site_label_3
_geom_angle
_geom_angle_publ_flag
C1 N1 H1A 110.4(10) ?
C1 N1 H1B 112.7(10) ?
H1A N1 H1B 109.3(14) ?
C1 N1 H1C 110.6(9) ?
H1A N1 H1C 107.1(13) ?
H1B N1 H1C 106.6(13) ?
C2 N2 C3 120.48(7) ?
C2 N2 H2 118.4(9) ?
C3 N2 H2 116.8(9) ?
N1 C1 C2 110.88(7) yes
N1 C1 H1D 109.4(9) ?
C2 C1 H1D 109.2(9) ?
N1 C1 H1E 110.2(9) ?
C2 C1 H1E 110.1(9) ?
H1D C1 H1E 107.0(12) ?
O1 C2 N2 124.30(8) yes
O1 C2 C1 120.91(7) yes
N2 C2 C1 114.79(7) ?
N2 C3 C4 108.47(7) ?
N2 C3 C5 110.88(7) ?
C4 C3 C5 108.65(7) ?
N2 C3 H3 110.4(8) ?
C4 C3 H3 109.3(8) ?
C5 C3 H3 109.1(8) ?
C3 C4 C7 116.16(7) yes
C3 C4 H4A 106.4(9) ?
C7 C4 H4A 109.8(9) ?
C3 C4 H4B 107.2(8) ?
C7 C4 H4B 108.6(9) ?
H4A C4 H4B 108.5(12) ?
O2 C5 O3 123.52(8) yes
O2 C5 C3 118.25(7) ?
O3 C5 C3 118.15(7) yes
C7 C6 H6A 109.9(12) ?
C7 C6 H6B 113.2(11) ?
H6A C6 H6B 105.8(18) ?
C7 C6 H6C 112.0(12) ?
H6A C6 H6C 104.7(17) ?
H6B C6 H6C 110.7(17) ?
C6 C7 C8 111.53(10) ?
C6 C7 C4 112.25(10) ?
C8 C7 C4 109.98(9) ?
C6 C7 H7 107.7(8) ?
C8 C7 H7 108.5(8) ?
C4 C7 H7 106.7(8) ?
C7 C8 H8A 110.6(11) ?
C7 C8 H8B 101.5(13) ?
H8A C8 H8B 116.3(17) ?
C7 C8 H8C 110.1(11) ?
H8A C8 H8C 110.0(16) ?
H8B C8 H8C 108.0(16) ?

loop_
_geom_bond_atom_site_label_1
_geom_bond_atom_site_label_2
_geom_bond_site_symmetry_2
_geom_bond_distance
_geom_bond_publ_flag
O1 C2 . 1.2286(10) yes
O2 C5 . 1.2468(10) yes
O3 C5 . 1.2773(10) yes
N1 C1 . 1.4872(11) yes
N1 H1A . .888(15) ?
N1 H1B . .875(16) ?
N1 H1C . .864(17) ?
N2 C2 . 1.3452(11) yes
N2 C3 . 1.4670(11) yes
N2 H2 . .847(14) ?
C1 C2 . 1.5274(12) yes
C1 H1D . .970(14) ?
C1 H1E . .961(15) ?
C3 C4 . 1.5387(12) yes
C3 C5 . 1.5442(12) yes
C3 H3 . .973(14) ?
C4 C7 . 1.5395(13) yes
C4 H4A . .990(15) ?
C4 H4B . 1.007(14) ?
C6 C7 . 1.5266(18) yes
C6 H6A . .96(2) ?
C6 H6B . .99(2) ?
C6 H6C . .98(2) ?
C7 C8 . 1.5317(17) yes
C7 H7 . .995(14) ?
C8 H8A . 1.05(2) ?
C8 H8B . .94(2) ?
C8 H8C . 1.02(2) ?

loop_
_geom_hbond_atom_site_label_D
_geom_hbond_atom_site_label_H
_geom_hbond_atom_site_label_A
_geom_hbond_site_symmetry_A
_geom_hbond_distance_DH
_geom_hbond_distance_HA
_geom_hbond_distance_DA
_geom_hbond_angle_DHA
N1 H1A O3 7_667 .89(2) 2.00(2) 2.7650(10) 143.70(10)
N1 H1B O1 . .87(2) 2.29(2) 2.7160(10) 110.20(10)
N1 H1B O3 4_656 .87(2) 2.20(2) 3.0170(10) 155.90(10)
N1 H1C O2 1_565 .860(10) 2.580(10) 3.2180(10) 132.10(10)
N1 H1C O3 1_565 .860(10) 1.960(10) 2.7860(10) 158.70(10)
N2 H2 O2 6_566 .850(10) 1.970(10) 2.7860(10) 162.90(10)
C1 H1D O2 6_566 .970(10) 2.600(10) 3.2580(10) 125.40(10)
C7 H7 O2 . 1.000(10) 2.540(10) 3.2170(10) 125.50(10)

loop_
_geom_torsion_atom_site_label_1
_geom_torsion_atom_site_label_2
_geom_torsion_atom_site_label_3
_geom_torsion_atom_site_label_4
_geom_torsion
N1 C1 C2 N2 -170.25(7)
N1 C1 C2 O1 9.00(10)
C1 C2 N2 C3 167.07(7)
C2 N2 C3 C4 -170.49(7)
C2 N2 C3 C5 -51.30(10)
N2 C3 C5 O3 -31.80(10)
N2 C3 C5 O2 151.25(7)
N2 C3 C4 C7 -176.25(8)
C3 C4 C7 C6 68.00(10)
C3 C4 C7 C8 -167.20(10)

loop_
_cod_related_entry_id
_cod_related_entry_database
_cod_related_entry_code
1 ChemSpider 92544
